data_4035505
loop_
_publ_author_name
'Kowalkowska, Anna'
'Jo\'nczyk, Andrzej'
'Maurin, Jan K.'

_publ_section_title
;
 Domino Reaction of Pyrrolidinium Ylides: Michael Addition/[1,2]-Stevens
 Rearrangement.
;
_journal_issue 7
_journal_name_full 'The Journal of organic chemistry'
_journal_page_first 4105
_journal_page_last 4110
_journal_paper_doi 10.1021/acs.joc.7b03278
_journal_volume 83
_journal_year 2018
_chemical_formula_moiety 'C16 H19 N3'
_chemical_formula_sum 'C16 H19 N3'
_chemical_formula_weight 253.34
_chemical_melting_point 395
_chemical_name_systematic
; 
2-cyano-2-(2-cyanoethyl)1-methyl-3-phenylpiperidine
;
_space_group_IT_number 14
_space_group_name_Hall '-P 2yn'
_space_group_name_H-M_alt 'P 1 21/n 1'
_symmetry_cell_setting monoclinic
_symmetry_space_group_name_Hall '-P 2yn'
_symmetry_space_group_name_H-M 'P 1 21/n 1'
_atom_sites_solution_hydrogens geom
_atom_sites_solution_primary direct
_atom_sites_solution_secondary difmap
_audit_creation_method SHELXL-97
_audit_update_record
;
2018-02-02 # Formatted by publCIF
;
_cell_angle_alpha 90.00
_cell_angle_beta 95.1770(10)
_cell_angle_gamma 90.00
_cell_formula_units_Z 4
_cell_length_a 7.12920(10)
_cell_length_b 9.77300(10)
_cell_length_c 21.1929(2)
_cell_measurement_reflns_used 11588
_cell_measurement_temperature 293(2)
_cell_measurement_theta_max 71.1760
_cell_measurement_theta_min 4.1740
_cell_volume 1470.56(3)
_computing_cell_refinement 'CrysAlisPro 1.171.39.25a (Rigaku OD, 2015)'
_computing_data_collection 'CrysAlisPro 1.171.39.25a (Rigaku OD, 2015)'
_computing_data_reduction 'CrysAlisPro 1.171.39.25a (Rigaku OD, 2015)'
_computing_molecular_graphics 'XP (Bruker AXS, 2001)'
_computing_publication_material 'SHELXL-97 (Sheldrick, 1997)'
_computing_structure_refinement 'SHELXL-97 (Sheldrick, 1997)'
_computing_structure_solution 'SHELXS-97 (Sheldrick, 1990)'
_diffrn_ambient_temperature 293(2)
_diffrn_detector 'CCD plate'
_diffrn_detector_area_resol_mean 10.4922
_diffrn_detector_type Ruby
_diffrn_measured_fraction_theta_full 0.996
_diffrn_measured_fraction_theta_max 0.996
_diffrn_measurement_device 'four-circle diffractometer'
_diffrn_measurement_device_type 'Xcalibur, Ruby'
_diffrn_measurement_method '\w scans'
_diffrn_radiation_monochromator graphite
_diffrn_radiation_probe x-ray
_diffrn_radiation_type 'Cu K\a'
_diffrn_radiation_wavelength 1.54184
_diffrn_reflns_av_R_equivalents 0.0302
_diffrn_reflns_av_sigmaI/netI 0.0128
_diffrn_reflns_limit_h_max 8
_diffrn_reflns_limit_h_min -8
_diffrn_reflns_limit_k_max 11
_diffrn_reflns_limit_k_min -11
_diffrn_reflns_limit_l_max 26
_diffrn_reflns_limit_l_min -25
_diffrn_reflns_number 23250
_diffrn_reflns_theta_full 71.27
_diffrn_reflns_theta_max 71.27
_diffrn_reflns_theta_min 4.19
_diffrn_source 'fine-focus sealed X-ray tube'
_diffrn_source_type 'Enhance (Cu) X-ray Source'
_exptl_absorpt_coefficient_mu 0.536
_exptl_absorpt_correction_T_max 0.935
_exptl_absorpt_correction_T_min 0.821
_exptl_absorpt_correction_type analytical
_exptl_absorpt_process_details
;
CrysAlisPro 1.171.39.25a (Rigaku Oxford Diffraction, 2015)
Analytical numeric absorption correction using a multifaceted crystal
			model based on expressions derived by R.C. Clark & J.S. Reid.
(Clark, R. C. & Reid, J. S. (1995). Acta Cryst. A51, 887-897)
Empirical absorption correction using spherical harmonics,
 implemented in SCALE3 ABSPACK scaling algorithm.
;
_exptl_crystal_colour 'clear colourless'
_exptl_crystal_density_diffrn 1.144
_exptl_crystal_density_method 'not measured'
_exptl_crystal_description irregular
_exptl_crystal_F_000 544
_exptl_crystal_size_max 0.498
_exptl_crystal_size_mid 0.313
_exptl_crystal_size_min 0.137
_refine_diff_density_max 0.184
_refine_diff_density_min -0.173
_refine_diff_density_rms 0.028
_refine_ls_extinction_coef 0.0056(7)
_refine_ls_extinction_expression Fc^*^=kFc[1+0.001xFc^2^\l^3^/sin(2\q)]^-1/4^
_refine_ls_extinction_method SHELXL
_refine_ls_goodness_of_fit_ref 1.063
_refine_ls_hydrogen_treatment mixed
_refine_ls_matrix_type full
_refine_ls_number_parameters 173
_refine_ls_number_reflns 2845
_refine_ls_number_restraints 0
_refine_ls_restrained_S_all 1.063
_refine_ls_R_factor_all 0.0483
_refine_ls_R_factor_gt 0.0433
_refine_ls_shift/su_max 0.000
_refine_ls_shift/su_mean 0.000
_refine_ls_structure_factor_coef Fsqd
_refine_ls_weighting_details 'calc w=1/[\s^2^(Fo^2^)+(0.0678P)^2^+0.2060P] where P=(Fo^2^+2Fc^2^)/3'
_refine_ls_weighting_scheme calc
_refine_ls_wR_factor_gt 0.1249
_refine_ls_wR_factor_ref 0.1309
_reflns_number_gt 2500
_reflns_number_total 2845
_reflns_threshold_expression >2sigma(I)
_cod_data_source_file jo7b03278_si_002.cif
_cod_data_source_block pw14abs
_cod_original_sg_symbol_H-M 'P 21/n'
_cod_database_code 4035505

loop_
_symmetry_equiv_pos_as_xyz
'x, y, z'
'-x+1/2, y+1/2, -z+1/2'
'-x, -y, -z'
'x-1/2, -y-1/2, z-1/2'

loop_
_atom_site_label
_atom_site_type_symbol
_atom_site_fract_x
_atom_site_fract_y
_atom_site_fract_z
_atom_site_U_iso_or_equiv
_atom_site_adp_type
_atom_site_occupancy
_atom_site_symmetry_multiplicity
_atom_site_calc_flag
_atom_site_refinement_flags
N1 N 0.45960(14) 0.88297(11) 0.20058(5) 0.0537(3) Uani 1 1 d .
N2 N 0.83896(17) 0.70762(17) 0.16057(8) 0.0838(4) Uani 1 1 d .
N3 N 0.1819(2) 0.94229(19) -0.04361(7) 0.0931(5) Uani 1 1 d .
C2 C 0.47810(15) 0.76992(12) 0.15594(5) 0.0462(3) Uani 1 1 d .
C3 C 0.35629(15) 0.64746(12) 0.17534(5) 0.0456(3) Uani 1 1 d .
H3 H 0.2271 0.6819 0.1748 0.055 Uiso 1 1 calc R
C4 C 0.4140(2) 0.60383(15) 0.24358(6) 0.0600(3) Uani 1 1 d .
H4A H 0.3306 0.5320 0.2558 0.072 Uiso 1 1 calc R
H4B H 0.5413 0.5679 0.2467 0.072 Uiso 1 1 calc R
C5 C 0.4042(2) 0.72509(18) 0.28791(6) 0.0719(4) Uani 1 1 d .
H5A H 0.2740 0.7530 0.2890 0.086 Uiso 1 1 calc R
H5B H 0.4520 0.6984 0.3304 0.086 Uiso 1 1 calc R
C6 C 0.5178(2) 0.84352(17) 0.26650(7) 0.0675(4) Uani 1 1 d .
H6A H 0.5029 0.9213 0.2941 0.081 Uiso 1 1 calc R
H6B H 0.6501 0.8187 0.2701 0.081 Uiso 1 1 calc R
C7 C 0.5584(2) 1.00807(16) 0.18444(8) 0.0741(4) Uani 1 1 d .
H7A H 0.5405 1.0775 0.2154 0.111 Uiso 1 1 calc R
H7B H 0.5090 1.0395 0.1433 0.111 Uiso 1 1 calc R
H7C H 0.6904 0.9891 0.1840 0.111 Uiso 1 1 calc R
C8 C 0.68234(17) 0.72887(15) 0.15786(6) 0.0573(3) Uani 1 1 d .
C9 C 0.42400(16) 0.81373(13) 0.08723(6) 0.0499(3) Uani 1 1 d .
H9A H 0.5157 0.8799 0.0751 0.060 Uiso 1 1 calc R
H9B H 0.4313 0.7345 0.0600 0.060 Uiso 1 1 calc R
C10 C 0.22699(18) 0.87645(15) 0.07528(6) 0.0582(3) Uani 1 1 d .
H10A H 0.1326 0.8107 0.0856 0.070 Uiso 1 1 calc R
H10B H 0.2169 0.9566 0.1018 0.070 Uiso 1 1 calc R
C11 C 0.34899(18) 0.52767(12) 0.12953(6) 0.0519(3) Uani 1 1 d .
C12 C 0.1822(2) 0.49788(15) 0.09339(6) 0.0636(4) Uani 1 1 d .
H12 H 0.0780 0.5540 0.0962 0.076 Uiso 1 1 calc R
C13 C 0.1679(3) 0.38615(19) 0.05320(8) 0.0890(6) Uani 1 1 d .
H13 H 0.0544 0.3677 0.0296 0.107 Uiso 1 1 calc R
C14 C 0.3187(4) 0.30309(19) 0.04795(10) 0.1047(8) Uani 1 1 d .
H14 H 0.3086 0.2282 0.0208 0.126 Uiso 1 1 calc R
C15 C 0.4850(4) 0.33042(18) 0.08282(12) 0.1008(7) Uani 1 1 d .
H15 H 0.5885 0.2741 0.0790 0.121 Uiso 1 1 calc R
C16 C 0.5016(3) 0.44171(16) 0.12408(9) 0.0757(5) Uani 1 1 d .
H16 H 0.6152 0.4584 0.1480 0.091 Uiso 1 1 calc R
C17 C 0.1965(2) 0.91451(15) 0.00867(7) 0.0632(4) Uani 1 1 d .

loop_
_atom_site_aniso_label
_atom_site_aniso_U_11
_atom_site_aniso_U_22
_atom_site_aniso_U_33
_atom_site_aniso_U_23
_atom_site_aniso_U_13
_atom_site_aniso_U_12
N1 0.0480(6) 0.0573(6) 0.0560(6) -0.0090(5) 0.0061(4) -0.0034(4)
N2 0.0431(7) 0.1044(11) 0.1051(11) 0.0112(8) 0.0137(6) 0.0127(6)
N3 0.0938(11) 0.1190(13) 0.0666(9) 0.0202(8) 0.0080(7) 0.0378(9)
C2 0.0344(5) 0.0553(7) 0.0493(6) -0.0020(5) 0.0058(4) 0.0054(4)
C3 0.0380(5) 0.0524(6) 0.0467(6) -0.0012(5) 0.0063(4) 0.0047(4)
C4 0.0585(7) 0.0716(8) 0.0501(7) 0.0065(6) 0.0053(5) 0.0001(6)
C5 0.0785(10) 0.0917(11) 0.0460(7) -0.0053(7) 0.0080(6) -0.0089(8)
C6 0.0636(8) 0.0846(10) 0.0537(7) -0.0162(7) 0.0020(6) -0.0077(7)
C7 0.0724(9) 0.0662(9) 0.0837(10) -0.0114(8) 0.0073(8) -0.0168(7)
C8 0.0413(7) 0.0703(8) 0.0610(7) 0.0043(6) 0.0092(5) 0.0056(6)
C9 0.0449(6) 0.0554(7) 0.0505(6) 0.0022(5) 0.0094(5) 0.0031(5)
C10 0.0501(7) 0.0666(8) 0.0577(7) 0.0078(6) 0.0048(5) 0.0093(6)
C11 0.0603(7) 0.0481(6) 0.0489(6) 0.0022(5) 0.0142(5) 0.0046(5)
C12 0.0770(9) 0.0613(8) 0.0524(7) -0.0048(6) 0.0053(6) -0.0041(7)
C13 0.1293(16) 0.0769(11) 0.0617(9) -0.0167(8) 0.0131(9) -0.0231(11)
C14 0.170(2) 0.0634(10) 0.0884(13) -0.0228(9) 0.0564(15) -0.0193(13)
C15 0.1349(19) 0.0585(10) 0.1190(16) -0.0043(10) 0.0653(15) 0.0227(11)
C16 0.0802(10) 0.0591(8) 0.0910(11) 0.0010(7) 0.0259(8) 0.0173(7)
C17 0.0589(8) 0.0666(8) 0.0638(8) 0.0058(6) 0.0037(6) 0.0151(6)

loop_
_atom_type_symbol
_atom_type_description
_atom_type_scat_dispersion_real
_atom_type_scat_dispersion_imag
_atom_type_scat_source
C C 0.0181 0.0091 'International Tables Vol C Tables 4.2.6.8 and 6.1.1.4'
H H 0.0000 0.0000 'International Tables Vol C Tables 4.2.6.8 and 6.1.1.4'
N N 0.0311 0.0180 'International Tables Vol C Tables 4.2.6.8 and 6.1.1.4'

loop_
_geom_angle_atom_site_label_1
_geom_angle_atom_site_label_2
_geom_angle_atom_site_label_3
_geom_angle
C7 N1 C2 113.83(10)
C7 N1 C6 109.83(11)
C2 N1 C6 112.35(11)
N1 C2 C8 109.01(10)
N1 C2 C9 111.86(10)
C8 C2 C9 105.04(9)
N1 C2 C3 108.90(9)
C8 C2 C3 110.43(10)
C9 C2 C3 111.54(9)
C11 C3 C4 112.37(10)
C11 C3 C2 114.33(9)
C4 C3 C2 110.84(10)
C11 C3 H3 106.2
C4 C3 H3 106.2
C2 C3 H3 106.2
C5 C4 C3 110.15(12)
C5 C4 H4A 109.6
C3 C4 H4A 109.6
C5 C4 H4B 109.6
C3 C4 H4B 109.6
H4A C4 H4B 108.1
C6 C5 C4 110.94(11)
C6 C5 H5A 109.5
C4 C5 H5A 109.5
C6 C5 H5B 109.5
C4 C5 H5B 109.5
H5A C5 H5B 108.0
N1 C6 C5 111.95(11)
N1 C6 H6A 109.2
C5 C6 H6A 109.2
N1 C6 H6B 109.2
C5 C6 H6B 109.2
H6A C6 H6B 107.9
N1 C7 H7A 109.5
N1 C7 H7B 109.5
H7A C7 H7B 109.5
N1 C7 H7C 109.5
H7A C7 H7C 109.5
H7B C7 H7C 109.5
N2 C8 C2 174.96(16)
C10 C9 C2 114.63(9)
C10 C9 H9A 108.6
C2 C9 H9A 108.6
C10 C9 H9B 108.6
C2 C9 H9B 108.6
H9A C9 H9B 107.6
C17 C10 C9 108.45(11)
C17 C10 H10A 110.0
C9 C10 H10A 110.0
C17 C10 H10B 110.0
C9 C10 H10B 110.0
H10A C10 H10B 108.4
C12 C11 C16 117.84(13)
C12 C11 C3 119.56(11)
C16 C11 C3 122.54(13)
C13 C12 C11 121.19(16)
C13 C12 H12 119.4
C11 C12 H12 119.4
C14 C13 C12 120.5(2)
C14 C13 H13 119.8
C12 C13 H13 119.8
C13 C14 C15 119.55(17)
C13 C14 H14 120.2
C15 C14 H14 120.2
C14 C15 C16 120.82(18)
C14 C15 H15 119.6
C16 C15 H15 119.6
C11 C16 C15 120.12(19)
C11 C16 H16 119.9
C15 C16 H16 119.9
N3 C17 C10 176.55(15)

loop_
_geom_bond_atom_site_label_1
_geom_bond_atom_site_label_2
_geom_bond_distance
N1 C7 1.4668(18)
N1 C2 1.4681(15)
N1 C6 1.4725(18)
N2 C8 1.1321(17)
N3 C17 1.136(2)
C2 C8 1.5073(15)
C2 C9 1.5335(16)
C2 C3 1.5556(16)
C3 C11 1.5187(16)
C3 C4 1.5282(17)
C3 H3 0.9800
C4 C5 1.518(2)
C4 H4A 0.9700
C4 H4B 0.9700
C5 C6 1.506(2)
C5 H5A 0.9700
C5 H5B 0.9700
C6 H6A 0.9700
C6 H6B 0.9700
C7 H7A 0.9600
C7 H7B 0.9600
C7 H7C 0.9600
C9 C10 1.5324(17)
C9 H9A 0.9700
C9 H9B 0.9700
C10 C17 1.4570(19)
C10 H10A 0.9700
C10 H10B 0.9700
C11 C12 1.386(2)
C11 C16 1.3878(19)
C12 C13 1.383(2)
C12 H12 0.9300
C13 C14 1.360(3)
C13 H13 0.9300
C14 C15 1.366(3)
C14 H14 0.9300
C15 C16 1.394(3)
C15 H15 0.9300
C16 H16 0.9300

loop_
_geom_torsion_atom_site_label_1
_geom_torsion_atom_site_label_2
_geom_torsion_atom_site_label_3
_geom_torsion_atom_site_label_4
_geom_torsion
C7 N1 C2 C8 63.45(14)
C6 N1 C2 C8 -62.18(13)
C7 N1 C2 C9 -52.26(14)
C6 N1 C2 C9 -177.90(10)
C7 N1 C2 C3 -176.01(10)
C6 N1 C2 C3 58.36(12)
N1 C2 C3 C11 174.86(9)
C8 C2 C3 C11 -65.48(13)
C9 C2 C3 C11 50.93(13)
N1 C2 C3 C4 -56.90(12)
C8 C2 C3 C4 62.76(13)
C9 C2 C3 C4 179.17(9)
C11 C3 C4 C5 -175.58(11)
C2 C3 C4 C5 55.13(13)
C3 C4 C5 C6 -53.91(16)
C7 N1 C6 C5 173.41(13)
C2 N1 C6 C5 -58.81(15)
C4 C5 C6 N1 55.42(17)
N1 C2 C8 N2 -27.9(17)
C9 C2 C8 N2 92.1(17)
C3 C2 C8 N2 -147.5(17)
N1 C2 C9 C10 -54.99(14)
C8 C2 C9 C10 -173.10(11)
C3 C2 C9 C10 67.26(13)
C2 C9 C10 C17 179.24(11)
C4 C3 C11 C12 121.54(13)
C2 C3 C11 C12 -110.99(12)
C4 C3 C11 C16 -55.56(16)
C2 C3 C11 C16 71.90(15)
C16 C11 C12 C13 0.0(2)
C3 C11 C12 C13 -177.20(13)
C11 C12 C13 C14 -0.4(2)
C12 C13 C14 C15 0.1(3)
C13 C14 C15 C16 0.5(3)
C12 C11 C16 C15 0.6(2)
C3 C11 C16 C15 177.77(14)
C14 C15 C16 C11 -0.9(3)
C9 C10 C17 N3 -4(3)
